data_4350357
loop_
_publ_author_name
'Braunschweig, Holger'
'Kraft, Mario'
'Schwarz, Silvia'
'Seeler, Fabian'
'Stellwag, Sascha'

_publ_section_title
;
 Preparation and structural characterization of transition-metal complexes
 featuring the cymantrenyl(bromo)boryl ligand.
;
_journal_issue 14
_journal_name_full 'Inorganic chemistry'
_journal_page_first 5275
_journal_page_last 5277
_journal_paper_doi 10.1021/ic0607080
_journal_volume 45
_journal_year 2006
_chemical_formula_moiety 'C20 H19 B Br Fe Mn O5'
_chemical_formula_sum 'C20 H19 B Br Fe Mn O5'
_chemical_formula_weight 540.86
_chemical_name_common
;             
(bromomethylcymantrenyl)boryl
(pentamethylcyclopentadienyldicarbonyl)iron 
;
_space_group_IT_number 61
_space_group_name_Hall '-P 2ac 2ab'
_space_group_name_H-M_alt 'P b c a'
_symmetry_cell_setting orthorhombic
_symmetry_space_group_name_Hall '-P 2ac 2ab'
_symmetry_space_group_name_H-M 'P b c a'
_atom_sites_solution_hydrogens geom
_atom_sites_solution_primary direct
_atom_sites_solution_secondary difmap
_audit_creation_method SHELXL-97
_cell_angle_alpha 90.00
_cell_angle_beta 90.00
_cell_angle_gamma 90.00
_cell_formula_units_Z 8
_cell_length_a 8.5509(10)
_cell_length_b 15.5135(19)
_cell_length_c 32.237(4)
_cell_measurement_reflns_used 6580
_cell_measurement_temperature 173(2)
_cell_measurement_theta_max 25.496
_cell_measurement_theta_min 2.527
_cell_volume 4276.4(9)
_computing_cell_refinement 'Saint-NT v. 6.45'
_computing_data_collection 'Smart-NT v. 5.63'
_computing_data_reduction 'Saint-NT v. 6.45'
_computing_molecular_graphics 'XP in ShelxTL-97'
_computing_publication_material 'XP in ShelxTL-97'
_computing_structure_refinement 'SHELXL-97 (Sheldrick, 1997)'
_computing_structure_solution 'SHELXS-97 (Sheldrick, 1990)'
_diffrn_ambient_temperature 173(2)
_diffrn_measured_fraction_theta_full 0.996
_diffrn_measured_fraction_theta_max 0.996
_diffrn_measurement_device_type 'Bruker SMART CCD area detector'
_diffrn_measurement_method 'phi and omega scans'
_diffrn_radiation_monochromator graphite
_diffrn_radiation_source 'fine-focus sealed tube'
_diffrn_radiation_type MoK\a
_diffrn_radiation_wavelength 0.71073
_diffrn_reflns_av_R_equivalents 0.0445
_diffrn_reflns_av_sigmaI/netI 0.0208
_diffrn_reflns_limit_h_max 10
_diffrn_reflns_limit_h_min -10
_diffrn_reflns_limit_k_max 19
_diffrn_reflns_limit_k_min -19
_diffrn_reflns_limit_l_max 39
_diffrn_reflns_limit_l_min -39
_diffrn_reflns_number 51603
_diffrn_reflns_theta_full 26.08
_diffrn_reflns_theta_max 26.08
_diffrn_reflns_theta_min 1.26
_exptl_absorpt_coefficient_mu 3.165
_exptl_absorpt_correction_T_max 0.57
_exptl_absorpt_correction_T_min 0.4494
_exptl_absorpt_correction_type multi-scan
_exptl_absorpt_process_details 'SadAbs2.0 (Sheldrick 2000)'
_exptl_crystal_colour yellow
_exptl_crystal_density_diffrn 1.680
_exptl_crystal_density_method 'not measured'
_exptl_crystal_description block
_exptl_crystal_F_000 2160
_exptl_crystal_size_max 0.26
_exptl_crystal_size_mid 0.20
_exptl_crystal_size_min 0.18
_refine_diff_density_max 0.765
_refine_diff_density_min -0.677
_refine_diff_density_rms 0.100
_refine_ls_extinction_method none
_refine_ls_goodness_of_fit_ref 1.082
_refine_ls_hydrogen_treatment constr
_refine_ls_matrix_type full
_refine_ls_number_parameters 262
_refine_ls_number_reflns 4226
_refine_ls_number_restraints 0
_refine_ls_restrained_S_all 1.082
_refine_ls_R_factor_all 0.0511
_refine_ls_R_factor_gt 0.0430
_refine_ls_shift/su_max 0.000
_refine_ls_shift/su_mean 0.000
_refine_ls_structure_factor_coef Fsqd
_refine_ls_weighting_details 'calc w=1/[\s^2^(Fo^2^)+(0.0677P)^2^+6.2261P] where P=(Fo^2^+2Fc^2^)/3'
_refine_ls_weighting_scheme calc
_refine_ls_wR_factor_gt 0.1175
_refine_ls_wR_factor_ref 0.1227
_reflns_number_gt 3633
_reflns_number_total 4226
_reflns_threshold_expression >2sigma(I)
_cod_data_source_file ic0607080si20060426_085012.cif
_cod_data_source_block fs026
_cod_original_sg_symbol_H-M Pbca
_cod_database_code 4350357

loop_
_symmetry_equiv_pos_as_xyz
'x, y, z'
'-x+1/2, -y, z+1/2'
'-x, y+1/2, -z+1/2'
'x+1/2, -y+1/2, -z'
'-x, -y, -z'
'x-1/2, y, -z-1/2'
'x, -y-1/2, z-1/2'
'-x-1/2, y-1/2, z'

loop_
_atom_site_label
_atom_site_type_symbol
_atom_site_fract_x
_atom_site_fract_y
_atom_site_fract_z
_atom_site_U_iso_or_equiv
_atom_site_adp_type
_atom_site_occupancy
_atom_site_symmetry_multiplicity
_atom_site_calc_flag
_atom_site_refinement_flags
Fe1 Fe 0.07209(6) 0.59475(3) 0.152495(15) 0.02804(15) Uani 1 1 d .
Br1 Br 0.33085(6) 0.43153(3) 0.170252(14) 0.05452(17) Uani 1 1 d .
Mn1 Mn 0.24475(7) 0.40034(3) 0.045170(17) 0.03338(16) Uani 1 1 d .
O1 O 0.0671(3) 0.65935(17) 0.06814(8) 0.0437(7) Uani 1 1 d .
C4 C 0.4413(5) 0.3758(3) 0.06169(12) 0.0401(9) Uani 1 1 d .
C1 C 0.0707(4) 0.6323(2) 0.10101(11) 0.0305(7) Uani 1 1 d .
C21 C 0.0018(5) 0.5730(3) 0.21396(12) 0.0398(9) Uani 1 1 d .
O2 O 0.3771(4) 0.6632(2) 0.17267(10) 0.0544(8) Uani 1 1 d .
C22 C -0.0769(4) 0.5135(2) 0.18764(12) 0.0383(8) Uani 1 1 d .
C24 C -0.1452(4) 0.6521(2) 0.16808(11) 0.0348(8) Uani 1 1 d .
O3 O 0.3424(5) 0.5749(2) 0.02107(13) 0.0742(12) Uani 1 1 d .
B1 B 0.1651(5) 0.4832(3) 0.13528(13) 0.0334(8) Uani 1 1 d .
C15 C 0.0174(4) 0.4398(2) 0.06480(12) 0.0367(8) Uani 1 1 d .
H15A H -0.0321 0.4967 0.0585 0.044 Uiso 1 1 calc R
C23 C -0.1652(4) 0.5623(3) 0.15856(12) 0.0364(8) Uani 1 1 d .
O4 O 0.5640(4) 0.3599(2) 0.07249(11) 0.0593(8) Uani 1 1 d .
C3 C 0.3025(5) 0.5069(3) 0.03075(14) 0.0477(10) Uani 1 1 d .
C2 C 0.2589(5) 0.6350(3) 0.16399(12) 0.0380(8) Uani 1 1 d .
C5 C 0.2829(5) 0.3598(3) -0.00574(14) 0.0520(11) Uani 1 1 d .
C12 C 0.1534(5) 0.3310(2) 0.09634(13) 0.0404(9) Uani 1 1 d .
H12A H 0.2174 0.2972 0.1166 0.048 Uiso 1 1 calc R
C11 C 0.1135(4) 0.4212(2) 0.10063(12) 0.0338(8) Uani 1 1 d .
C25 C -0.0431(5) 0.6588(2) 0.20188(11) 0.0381(8) Uani 1 1 d .
C14 C 0.0027(5) 0.3653(3) 0.04066(14) 0.0462(10) Uani 1 1 d .
H14A H -0.0588 0.3600 0.0144 0.055 Uiso 1 1 calc R
C30 C 0.0024(6) 0.7393(3) 0.22445(14) 0.0568(12) Uani 1 1 d .
H30A H -0.0758 0.7521 0.2458 0.085 Uiso 1 1 calc R
H30B H 0.0079 0.7874 0.2048 0.085 Uiso 1 1 calc R
H30C H 0.1048 0.7312 0.2375 0.085 Uiso 1 1 calc R
O5 O 0.3050(5) 0.3325(3) -0.03839(11) 0.0810(13) Uani 1 1 d .
C13 C 0.0863(5) 0.2976(3) 0.06066(14) 0.0489(10) Uani 1 1 d .
H13A H 0.0938 0.2366 0.0509 0.059 Uiso 1 1 calc R
C29 C -0.2271(5) 0.7257(3) 0.14657(14) 0.0536(11) Uani 1 1 d .
H29A H -0.3257 0.7382 0.1608 0.080 Uiso 1 1 calc R
H29B H -0.2487 0.7099 0.1177 0.080 Uiso 1 1 calc R
H29C H -0.1601 0.7770 0.1472 0.080 Uiso 1 1 calc R
C26 C 0.1027(6) 0.5509(4) 0.25068(13) 0.0611(13) Uani 1 1 d .
H26A H 0.0369 0.5446 0.2754 0.092 Uiso 1 1 calc R
H26B H 0.1791 0.5970 0.2552 0.092 Uiso 1 1 calc R
H26C H 0.1577 0.4966 0.2453 0.092 Uiso 1 1 calc R
C27 C -0.0840(6) 0.4180(3) 0.19408(18) 0.0619(14) Uani 1 1 d .
H27A H -0.1703 0.4042 0.2129 0.093 Uiso 1 1 calc R
H27B H 0.0148 0.3981 0.2061 0.093 Uiso 1 1 calc R
H27C H -0.1010 0.3894 0.1674 0.093 Uiso 1 1 calc R
C28 C -0.2764(5) 0.5261(3) 0.12742(15) 0.0571(12) Uani 1 1 d .
H28A H -0.3793 0.5184 0.1403 0.086 Uiso 1 1 calc R
H28B H -0.2376 0.4702 0.1176 0.086 Uiso 1 1 calc R
H28C H -0.2854 0.5658 0.1039 0.086 Uiso 1 1 calc R

loop_
_atom_site_aniso_label
_atom_site_aniso_U_11
_atom_site_aniso_U_22
_atom_site_aniso_U_33
_atom_site_aniso_U_23
_atom_site_aniso_U_13
_atom_site_aniso_U_12
Fe1 0.0298(3) 0.0274(3) 0.0270(3) 0.00080(18) 0.00244(19) -0.00661(19)
Br1 0.0557(3) 0.0568(3) 0.0511(3) 0.0066(2) -0.0114(2) 0.0079(2)
Mn1 0.0354(3) 0.0308(3) 0.0339(3) -0.0040(2) -0.0018(2) 0.0034(2)
O1 0.0577(18) 0.0401(14) 0.0331(14) 0.0044(12) 0.0038(12) 0.0032(13)
C4 0.041(2) 0.041(2) 0.038(2) 0.0006(16) -0.0014(17) -0.0054(17)
C1 0.0318(18) 0.0253(16) 0.0344(19) -0.0017(14) 0.0008(14) -0.0007(14)
C21 0.040(2) 0.048(2) 0.0317(18) 0.0049(16) 0.0074(16) -0.0106(17)
O2 0.0459(17) 0.060(2) 0.0569(19) 0.0095(15) -0.0095(14) -0.0222(15)
C22 0.041(2) 0.0340(19) 0.040(2) 0.0022(15) 0.0132(17) -0.0082(16)
C24 0.0372(19) 0.0346(19) 0.0326(18) -0.0026(14) 0.0119(15) -0.0014(15)
O3 0.079(3) 0.047(2) 0.096(3) 0.0190(18) 0.040(2) 0.0045(17)
B1 0.032(2) 0.037(2) 0.0309(19) 0.0091(17) -0.0005(16) -0.0006(17)
C15 0.0298(18) 0.0362(19) 0.044(2) -0.0062(16) -0.0018(16) 0.0007(15)
C23 0.0302(18) 0.041(2) 0.0384(19) -0.0098(15) 0.0101(15) -0.0106(15)
O4 0.0411(17) 0.067(2) 0.070(2) 0.0075(17) -0.0140(15) -0.0022(15)
C3 0.049(2) 0.044(2) 0.050(2) 0.0024(19) 0.014(2) 0.0077(19)
C2 0.040(2) 0.041(2) 0.0327(18) 0.0086(16) 0.0001(16) -0.0093(17)
C5 0.040(2) 0.065(3) 0.051(3) -0.012(2) -0.0074(19) 0.018(2)
C12 0.044(2) 0.0271(18) 0.050(2) 0.0040(16) 0.0037(18) -0.0022(15)
C11 0.0331(18) 0.0306(18) 0.0376(19) 0.0024(14) 0.0033(15) -0.0010(14)
C25 0.044(2) 0.039(2) 0.0309(18) -0.0046(15) 0.0123(16) -0.0149(17)
C14 0.037(2) 0.048(2) 0.053(2) -0.0138(19) -0.0070(18) -0.0033(18)
C30 0.074(3) 0.050(2) 0.047(2) -0.018(2) 0.018(2) -0.028(2)
O5 0.068(2) 0.124(3) 0.051(2) -0.038(2) -0.0068(18) 0.035(2)
C13 0.048(2) 0.0311(19) 0.067(3) -0.0095(19) 0.002(2) -0.0074(17)
C29 0.049(2) 0.054(3) 0.058(3) 0.004(2) 0.016(2) 0.018(2)
C26 0.063(3) 0.091(4) 0.029(2) 0.014(2) 0.001(2) -0.003(3)
C27 0.064(3) 0.037(2) 0.084(4) 0.008(2) 0.028(3) -0.011(2)
C28 0.036(2) 0.078(3) 0.058(3) -0.024(2) 0.004(2) -0.012(2)

loop_
_atom_type_symbol
_atom_type_description
_atom_type_scat_dispersion_real
_atom_type_scat_dispersion_imag
_atom_type_scat_source
C C 0.0033 0.0016 'International Tables Vol C Tables 4.2.6.8 and 6.1.1.4'
H H 0.0000 0.0000 'International Tables Vol C Tables 4.2.6.8 and 6.1.1.4'
B B 0.0013 0.0007 'International Tables Vol C Tables 4.2.6.8 and 6.1.1.4'
O O 0.0106 0.0060 'International Tables Vol C Tables 4.2.6.8 and 6.1.1.4'
Mn Mn 0.3368 0.7283 'International Tables Vol C Tables 4.2.6.8 and 6.1.1.4'
Fe Fe 0.3463 0.8444 'International Tables Vol C Tables 4.2.6.8 and 6.1.1.4'
Br Br -0.2901 2.4595 'International Tables Vol C Tables 4.2.6.8 and 6.1.1.4'

loop_
_geom_angle_atom_site_label_1
_geom_angle_atom_site_label_2
_geom_angle_atom_site_label_3
_geom_angle
C2 Fe1 C1 95.03(16)
C2 Fe1 B1 90.25(18)
C1 Fe1 B1 91.57(16)
C2 Fe1 C21 96.80(16)
C1 Fe1 C21 160.46(16)
B1 Fe1 C21 103.84(16)
C2 Fe1 C23 160.97(17)
C1 Fe1 C23 99.24(16)
B1 Fe1 C23 101.81(16)
C21 Fe1 C23 66.21(16)
C2 Fe1 C25 95.60(17)
C1 Fe1 C25 123.38(16)
B1 Fe1 C25 143.67(16)
C21 Fe1 C25 39.89(15)
C23 Fe1 C25 66.00(14)
C2 Fe1 C24 126.76(17)
C1 Fe1 C24 94.51(15)
B1 Fe1 C24 141.59(16)
C21 Fe1 C24 65.95(15)
C23 Fe1 C24 39.79(14)
C25 Fe1 C24 38.57(15)
C2 Fe1 C22 130.21(16)
C1 Fe1 C22 134.19(16)
B1 Fe1 C22 82.64(16)
C21 Fe1 C22 39.44(15)
C23 Fe1 C22 39.40(16)
C25 Fe1 C22 66.31(14)
C24 Fe1 C22 66.19(15)
C3 Mn1 C5 92.1(2)
C3 Mn1 C4 90.83(19)
C5 Mn1 C4 91.53(18)
C3 Mn1 C12 140.74(17)
C5 Mn1 C12 127.1(2)
C4 Mn1 C12 90.37(17)
C3 Mn1 C15 93.65(17)
C5 Mn1 C15 122.64(17)
C4 Mn1 C15 145.27(16)
C12 Mn1 C15 65.11(15)
C3 Mn1 C11 102.87(16)
C5 Mn1 C11 156.60(19)
C4 Mn1 C11 105.94(16)
C12 Mn1 C11 39.78(13)
C15 Mn1 C11 39.61(14)
C3 Mn1 C14 118.91(19)
C5 Mn1 C14 91.41(19)
C4 Mn1 C14 149.98(18)
C12 Mn1 C14 64.43(17)
C15 Mn1 C14 38.15(14)
C11 Mn1 C14 65.67(15)
C3 Mn1 C13 156.95(18)
C5 Mn1 C13 93.8(2)
C4 Mn1 C13 111.23(17)
C12 Mn1 C13 37.87(16)
C15 Mn1 C13 64.52(15)
C11 Mn1 C13 65.60(15)
C14 Mn1 C13 38.75(16)
O4 C4 Mn1 179.1(4)
O1 C1 Fe1 177.4(3)
C22 C21 C25 108.2(3)
C22 C21 C26 126.3(4)
C25 C21 C26 125.3(4)
C22 C21 Fe1 71.1(2)
C25 C21 Fe1 70.9(2)
C26 C21 Fe1 128.0(3)
C23 C22 C21 107.4(3)
C23 C22 C27 126.7(4)
C21 C22 C27 125.3(4)
C23 C22 Fe1 69.5(2)
C21 C22 Fe1 69.4(2)
C27 C22 Fe1 133.4(3)
C25 C24 C23 108.2(3)
C25 C24 C29 126.2(4)
C23 C24 C29 125.5(4)
C25 C24 Fe1 70.7(2)
C23 C24 Fe1 69.3(2)
C29 C24 Fe1 128.0(3)
C11 B1 Br1 111.4(3)
C11 B1 Fe1 129.3(3)
Br1 B1 Fe1 118.7(2)
C14 C15 C11 109.3(3)
C14 C15 Mn1 71.3(2)
C11 C15 Mn1 70.2(2)
C14 C15 H15A 125.3
C11 C15 H15A 125.3
Mn1 C15 H15A 125.3
C22 C23 C24 108.2(3)
C22 C23 C28 125.5(4)
C24 C23 C28 125.8(4)
C22 C23 Fe1 71.1(2)
C24 C23 Fe1 70.9(2)
C28 C23 Fe1 130.0(3)
O3 C3 Mn1 178.6(4)
O2 C2 Fe1 177.1(4)
O5 C5 Mn1 178.6(5)
C13 C12 C11 110.0(4)
C13 C12 Mn1 72.3(2)
C11 C12 Mn1 70.7(2)
C13 C12 H12A 125.0
C11 C12 H12A 125.0
Mn1 C12 H12A 125.0
C15 C11 C12 104.5(3)
C15 C11 B1 128.2(3)
C12 C11 B1 127.3(3)
C15 C11 Mn1 70.1(2)
C12 C11 Mn1 69.5(2)
B1 C11 Mn1 123.5(3)
C24 C25 C21 107.9(3)
C24 C25 C30 127.0(4)
C21 C25 C30 124.8(4)
C24 C25 Fe1 70.7(2)
C21 C25 Fe1 69.2(2)
C30 C25 Fe1 129.5(3)
C15 C14 C13 108.2(4)
C15 C14 Mn1 70.5(2)
C13 C14 Mn1 70.9(2)
C15 C14 H14A 125.9
C13 C14 H14A 125.9
Mn1 C14 H14A 125.9
C25 C30 H30A 109.5
C25 C30 H30B 109.5
H30A C30 H30B 109.5
C25 C30 H30C 109.5
H30A C30 H30C 109.5
H30B C30 H30C 109.5
C12 C13 C14 107.9(3)
C12 C13 Mn1 69.8(2)
C14 C13 Mn1 70.4(2)
C12 C13 H13A 126.0
C14 C13 H13A 126.0
Mn1 C13 H13A 126.0
C24 C29 H29A 109.5
C24 C29 H29B 109.5
H29A C29 H29B 109.5
C24 C29 H29C 109.5
H29A C29 H29C 109.5
H29B C29 H29C 109.5
C21 C26 H26A 109.5
C21 C26 H26B 109.5
H26A C26 H26B 109.5
C21 C26 H26C 109.5
H26A C26 H26C 109.5
H26B C26 H26C 109.5
C22 C27 H27A 109.5
C22 C27 H27B 109.5
H27A C27 H27B 109.5
C22 C27 H27C 109.5
H27A C27 H27C 109.5
H27B C27 H27C 109.5
C23 C28 H28A 109.5
C23 C28 H28B 109.5
H28A C28 H28B 109.5
C23 C28 H28C 109.5
H28A C28 H28C 109.5
H28B C28 H28C 109.5

loop_
_geom_bond_atom_site_label_1
_geom_bond_atom_site_label_2
_geom_bond_distance
Fe1 C2 1.755(4)
Fe1 C1 1.759(4)
Fe1 B1 1.983(4)
Fe1 C21 2.098(4)
Fe1 C23 2.100(4)
Fe1 C25 2.120(4)
Fe1 C24 2.120(4)
Fe1 C22 2.120(4)
Br1 B1 1.981(4)
Mn1 C3 1.787(4)
Mn1 C5 1.788(5)
Mn1 C4 1.804(4)
Mn1 C12 2.119(4)
Mn1 C15 2.134(4)
Mn1 C11 2.136(4)
Mn1 C14 2.144(4)
Mn1 C13 2.150(4)
O1 C1 1.140(4)
C4 O4 1.133(5)
C21 C22 1.423(5)
C21 C25 1.439(6)
C21 C26 1.504(6)
O2 C2 1.137(5)
C22 C23 1.422(6)
C22 C27 1.497(5)
C24 C25 1.400(5)
C24 C23 1.436(5)
C24 C29 1.509(6)
O3 C3 1.151(5)
B1 C11 1.539(6)
C15 C14 1.398(5)
C15 C11 1.447(5)
C15 H15A 1.0000
C23 C28 1.493(6)
C5 O5 1.150(5)
C12 C13 1.386(6)
C12 C11 1.448(5)
C12 H12A 1.0000
C25 C30 1.497(5)
C14 C13 1.425(6)
C14 H14A 1.0000
C30 H30A 0.9800
C30 H30B 0.9800
C30 H30C 0.9800
C13 H13A 1.0000
C29 H29A 0.9800
C29 H29B 0.9800
C29 H29C 0.9800
C26 H26A 0.9800
C26 H26B 0.9800
C26 H26C 0.9800
C27 H27A 0.9800
C27 H27B 0.9800
C27 H27C 0.9800
C28 H28A 0.9800
C28 H28B 0.9800
C28 H28C 0.9800

loop_
_geom_torsion_atom_site_label_1
_geom_torsion_atom_site_label_2
_geom_torsion_atom_site_label_3
_geom_torsion_atom_site_label_4
_geom_torsion
C2 Fe1 C21 C22 -151.5(3)
C1 Fe1 C21 C22 81.7(5)
B1 Fe1 C21 C22 -59.5(3)
C23 Fe1 C21 C22 37.5(2)
C25 Fe1 C21 C22 117.9(3)
C24 Fe1 C21 C22 81.2(2)
C2 Fe1 C21 C25 90.6(3)
C1 Fe1 C21 C25 -36.3(6)
B1 Fe1 C21 C25 -177.5(2)
C23 Fe1 C21 C25 -80.5(2)
C24 Fe1 C21 C25 -36.8(2)
C22 Fe1 C21 C25 -117.9(3)
C2 Fe1 C21 C26 -29.7(4)
C1 Fe1 C21 C26 -156.6(4)
B1 Fe1 C21 C26 62.2(4)
C23 Fe1 C21 C26 159.2(4)
C25 Fe1 C21 C26 -120.3(5)
C24 Fe1 C21 C26 -157.1(4)
C22 Fe1 C21 C26 121.8(5)
C25 C21 C22 C23 2.1(4)
C26 C21 C22 C23 176.8(4)
Fe1 C21 C22 C23 -59.4(2)
C25 C21 C22 C27 -169.2(4)
C26 C21 C22 C27 5.5(6)
Fe1 C21 C22 C27 129.3(4)
C25 C21 C22 Fe1 61.5(3)
C26 C21 C22 Fe1 -123.8(4)
C2 Fe1 C22 C23 157.1(2)
C1 Fe1 C22 C23 -33.8(3)
B1 Fe1 C22 C23 -118.8(2)
C21 Fe1 C22 C23 118.7(3)
C25 Fe1 C22 C23 80.5(2)
C24 Fe1 C22 C23 38.2(2)
C2 Fe1 C22 C21 38.4(3)
C1 Fe1 C22 C21 -152.5(2)
B1 Fe1 C22 C21 122.5(3)
C23 Fe1 C22 C21 -118.7(3)
C25 Fe1 C22 C21 -38.2(2)
C24 Fe1 C22 C21 -80.5(2)
C2 Fe1 C22 C27 -81.3(5)
C1 Fe1 C22 C27 87.8(5)
B1 Fe1 C22 C27 2.8(5)
C21 Fe1 C22 C27 -119.7(6)
C23 Fe1 C22 C27 121.6(5)
C25 Fe1 C22 C27 -157.9(5)
C24 Fe1 C22 C27 159.8(5)
C2 Fe1 C24 C25 -42.1(3)
C1 Fe1 C24 C25 -141.9(2)
B1 Fe1 C24 C25 119.9(3)
C21 Fe1 C24 C25 38.0(2)
C23 Fe1 C24 C25 119.1(3)
C22 Fe1 C24 C25 81.3(2)
C2 Fe1 C24 C23 -161.3(2)
C1 Fe1 C24 C23 99.0(2)
B1 Fe1 C24 C23 0.8(3)
C21 Fe1 C24 C23 -81.1(2)
C25 Fe1 C24 C23 -119.1(3)
C22 Fe1 C24 C23 -37.8(2)
C2 Fe1 C24 C29 79.2(4)
C1 Fe1 C24 C29 -20.5(4)
B1 Fe1 C24 C29 -118.8(4)
C21 Fe1 C24 C29 159.4(4)
C23 Fe1 C24 C29 -119.5(5)
C25 Fe1 C24 C29 121.4(5)
C22 Fe1 C24 C29 -157.3(4)
C2 Fe1 B1 C11 -145.0(4)
C1 Fe1 B1 C11 -50.0(4)
C21 Fe1 B1 C11 117.9(3)
C23 Fe1 B1 C11 49.8(4)
C25 Fe1 B1 C11 115.1(4)
C24 Fe1 B1 C11 49.3(5)
C22 Fe1 B1 C11 84.4(4)
C2 Fe1 B1 Br1 44.1(2)
C1 Fe1 B1 Br1 139.1(2)
C21 Fe1 B1 Br1 -53.0(2)
C23 Fe1 B1 Br1 -121.1(2)
C25 Fe1 B1 Br1 -55.7(4)
C24 Fe1 B1 Br1 -121.6(2)
C22 Fe1 B1 Br1 -86.5(2)
C3 Mn1 C15 C14 134.7(3)
C5 Mn1 C15 C14 39.8(3)
C4 Mn1 C15 C14 -128.6(3)
C12 Mn1 C15 C14 -79.7(3)
C11 Mn1 C15 C14 -119.5(3)
C13 Mn1 C15 C14 -37.6(3)
C3 Mn1 C15 C11 -105.8(2)
C5 Mn1 C15 C11 159.3(3)
C4 Mn1 C15 C11 -9.1(4)
C12 Mn1 C15 C11 39.8(2)
C14 Mn1 C15 C11 119.5(3)
C13 Mn1 C15 C11 81.8(2)
C21 C22 C23 C24 -2.1(4)
C27 C22 C23 C24 169.0(4)
Fe1 C22 C23 C24 -61.5(2)
C21 C22 C23 C28 -174.4(4)
C27 C22 C23 C28 -3.3(6)
Fe1 C22 C23 C28 126.2(4)
C21 C22 C23 Fe1 59.4(3)
C27 C22 C23 Fe1 -129.5(4)
C25 C24 C23 C22 1.4(4)
C29 C24 C23 C22 -175.7(3)
Fe1 C24 C23 C22 61.6(2)
C25 C24 C23 C28 173.6(4)
C29 C24 C23 C28 -3.5(6)
Fe1 C24 C23 C28 -126.1(4)
C25 C24 C23 Fe1 -60.2(3)
C29 C24 C23 Fe1 122.6(4)
C2 Fe1 C23 C22 -65.8(6)
C1 Fe1 C23 C22 156.1(2)
B1 Fe1 C23 C22 62.6(2)
C21 Fe1 C23 C22 -37.5(2)
C25 Fe1 C23 C22 -81.3(2)
C24 Fe1 C23 C22 -117.9(3)
C2 Fe1 C23 C24 52.2(6)
C1 Fe1 C23 C24 -85.9(2)
B1 Fe1 C23 C24 -179.5(2)
C21 Fe1 C23 C24 80.4(2)
C25 Fe1 C23 C24 36.6(2)
C22 Fe1 C23 C24 117.9(3)
C2 Fe1 C23 C28 173.3(5)
C1 Fe1 C23 C28 35.2(4)
B1 Fe1 C23 C28 -58.4(4)
C21 Fe1 C23 C28 -158.4(5)
C25 Fe1 C23 C28 157.8(5)
C24 Fe1 C23 C28 121.2(5)
C22 Fe1 C23 C28 -120.9(5)
C3 Mn1 C12 C13 142.7(3)
C5 Mn1 C12 C13 -33.4(3)
C4 Mn1 C12 C13 -125.6(3)
C15 Mn1 C12 C13 79.9(3)
C11 Mn1 C12 C13 119.5(3)
C14 Mn1 C12 C13 37.5(2)
C3 Mn1 C12 C11 23.2(4)
C5 Mn1 C12 C11 -152.9(2)
C4 Mn1 C12 C11 114.9(2)
C15 Mn1 C12 C11 -39.6(2)
C14 Mn1 C12 C11 -82.0(2)
C13 Mn1 C12 C11 -119.5(3)
C14 C15 C11 C12 -0.5(4)
Mn1 C15 C11 C12 -61.4(2)
C14 C15 C11 B1 178.4(4)
Mn1 C15 C11 B1 117.5(4)
C14 C15 C11 Mn1 60.9(3)
C13 C12 C11 C15 -0.1(4)
Mn1 C12 C11 C15 61.9(2)
C13 C12 C11 B1 -179.1(4)
Mn1 C12 C11 B1 -117.1(4)
C13 C12 C11 Mn1 -61.9(3)
Br1 B1 C11 C15 -168.0(3)
Fe1 B1 C11 C15 20.5(6)
Br1 B1 C11 C12 10.7(5)
Fe1 B1 C11 C12 -160.7(3)
Br1 B1 C11 Mn1 -77.9(3)
Fe1 B1 C11 Mn1 110.7(3)
C3 Mn1 C11 C15 80.0(2)
C5 Mn1 C11 C15 -48.5(5)
C4 Mn1 C11 C15 174.6(2)
C12 Mn1 C11 C15 -114.8(3)
C14 Mn1 C11 C15 -36.2(2)
C13 Mn1 C11 C15 -78.9(2)
C3 Mn1 C11 C12 -165.2(3)
C5 Mn1 C11 C12 66.3(5)
C4 Mn1 C11 C12 -70.6(3)
C15 Mn1 C11 C12 114.8(3)
C14 Mn1 C11 C12 78.6(2)
C13 Mn1 C11 C12 35.9(2)
C3 Mn1 C11 B1 -43.3(3)
C5 Mn1 C11 B1 -171.8(4)
C4 Mn1 C11 B1 51.3(3)
C12 Mn1 C11 B1 121.9(4)
C15 Mn1 C11 B1 -123.3(4)
C14 Mn1 C11 B1 -159.4(3)
C13 Mn1 C11 B1 157.8(3)
C23 C24 C25 C21 -0.1(4)
C29 C24 C25 C21 177.0(4)
Fe1 C24 C25 C21 -59.5(3)
C23 C24 C25 C30 -175.2(4)
C29 C24 C25 C30 1.9(6)
Fe1 C24 C25 C30 125.5(4)
C23 C24 C25 Fe1 59.4(2)
C29 C24 C25 Fe1 -123.5(4)
C22 C21 C25 C24 -1.2(4)
C26 C21 C25 C24 -176.0(4)
Fe1 C21 C25 C24 60.4(3)
C22 C21 C25 C30 174.0(4)
C26 C21 C25 C30 -0.8(6)
Fe1 C21 C25 C30 -124.4(4)
C22 C21 C25 Fe1 -61.6(3)
C26 C21 C25 Fe1 123.5(4)
C2 Fe1 C25 C24 147.3(2)
C1 Fe1 C25 C24 47.5(3)
B1 Fe1 C25 C24 -114.6(3)
C21 Fe1 C25 C24 -118.8(3)
C23 Fe1 C25 C24 -37.7(2)
C22 Fe1 C25 C24 -81.0(2)
C2 Fe1 C25 C21 -93.9(2)
C1 Fe1 C25 C21 166.3(2)
B1 Fe1 C25 C21 4.2(4)
C23 Fe1 C25 C21 81.0(2)
C24 Fe1 C25 C21 118.8(3)
C22 Fe1 C25 C21 37.8(2)
C2 Fe1 C25 C30 24.7(4)
C1 Fe1 C25 C30 -75.1(5)
B1 Fe1 C25 C30 122.8(4)
C21 Fe1 C25 C30 118.6(5)
C23 Fe1 C25 C30 -160.3(5)
C24 Fe1 C25 C30 -122.6(5)
C22 Fe1 C25 C30 156.4(5)
C11 C15 C14 C13 0.9(5)
Mn1 C15 C14 C13 61.2(3)
C11 C15 C14 Mn1 -60.2(3)
C3 Mn1 C14 C15 -54.2(3)
C5 Mn1 C14 C15 -147.3(3)
C4 Mn1 C14 C15 117.1(4)
C12 Mn1 C14 C15 81.6(3)
C11 Mn1 C14 C15 37.5(2)
C13 Mn1 C14 C15 118.3(4)
C3 Mn1 C14 C13 -172.4(3)
C5 Mn1 C14 C13 94.4(3)
C4 Mn1 C14 C13 -1.1(5)
C12 Mn1 C14 C13 -36.7(2)
C15 Mn1 C14 C13 -118.3(4)
C11 Mn1 C14 C13 -80.7(3)
C11 C12 C13 C14 0.6(5)
Mn1 C12 C13 C14 -60.4(3)
C11 C12 C13 Mn1 61.0(3)
C15 C14 C13 C12 -1.0(5)
Mn1 C14 C13 C12 60.0(3)
C15 C14 C13 Mn1 -61.0(3)
C3 Mn1 C13 C12 -101.5(5)
C5 Mn1 C13 C12 153.9(3)
C4 Mn1 C13 C12 60.8(3)
C15 Mn1 C13 C12 -81.6(3)
C11 Mn1 C13 C12 -37.7(2)
C14 Mn1 C13 C12 -118.6(4)
C3 Mn1 C13 C14 17.1(6)
C5 Mn1 C13 C14 -87.5(3)
C4 Mn1 C13 C14 179.4(2)
C12 Mn1 C13 C14 118.6(4)
C15 Mn1 C13 C14 37.1(2)
C11 Mn1 C13 C14 80.9(3)
